data_7126338
loop_
_publ_author_name
'An, Yang'
'Zhang, Bo-Sheng'
'Zhang, Zhe'
'Liu, Ce'
'Gou, Xue-Ya'
'Ding, Ya-Nan'
'Liang, Yong-Min'

_publ_section_title
;
 A carboxylate-assisted amination/unactivated C(sp<sup>2</sup>)-H
 arylation reaction via a palladium/norbornene cooperative catalysis.
;
_journal_issue 44
_journal_name_full 'Chemical communications (Cambridge, England)'
_journal_page_first 5933
_journal_page_last 5936
_journal_paper_doi 10.1039/c9cc09265j
_journal_volume 56
_journal_year 2020
_chemical_formula_moiety 'C19 H19 Cl N2 O3'
_chemical_formula_sum 'C19 H19 Cl N2 O3'
_chemical_formula_weight 358.81
_space_group_crystal_system monoclinic
_space_group_IT_number 14
_space_group_name_Hall '-P 2yn'
_space_group_name_H-M_alt 'P 1 21/n 1'
_atom_sites_solution_hydrogens geom
_atom_sites_solution_primary direct
_audit_creation_date 2019-07-19
_audit_creation_method
;
Olex2 1.2
(compiled 2018.05.29 svn.r3508 for OlexSys, GUI svn.r5506)
;
_audit_update_record
;
2019-10-09 deposited with the CCDC.	2020-04-06 downloaded from the CCDC.
;
_cell_angle_alpha 90
_cell_angle_beta 98.755(3)
_cell_angle_gamma 90
_cell_formula_units_Z 4
_cell_length_a 9.3251(3)
_cell_length_b 18.1174(6)
_cell_length_c 10.1704(4)
_cell_measurement_reflns_used 2059
_cell_measurement_temperature 292.26(11)
_cell_measurement_theta_max 69.2520
_cell_measurement_theta_min 9.6520
_cell_volume 1698.23(10)
_computing_cell_refinement
;
CrysAlisPro, Agilent Technologies,
Version 1.171.36.28 (release 01-02-2013 CrysAlis171 .NET)
(compiled Feb  1 2013,16:14:44)
;
_computing_data_collection
;
CrysAlisPro, Agilent Technologies,
Version 1.171.36.28 (release 01-02-2013 CrysAlis171 .NET)
(compiled Feb  1 2013,16:14:44)
;
_computing_data_reduction
;
CrysAlisPro, Agilent Technologies,
Version 1.171.36.28 (release 01-02-2013 CrysAlis171 .NET)
(compiled Feb  1 2013,16:14:44)
;
_computing_molecular_graphics 'Olex2 (Dolomanov et al., 2009)'
_computing_publication_material 'Olex2 (Dolomanov et al., 2009)'
_computing_structure_refinement 'ShelXL (Sheldrick, 2015)'
_computing_structure_solution 'ShelXS (Sheldrick, 2008)'
_diffrn_ambient_temperature 292.26(11)
_diffrn_detector_area_resol_mean 16.0733
_diffrn_measured_fraction_theta_full 0.973
_diffrn_measured_fraction_theta_max 0.973
_diffrn_measurement_details
;
#__ type_ start__ end____ width___ exp.time_
  1 omega   -2.00   28.00   1.0000    1.0000
omega____ theta____ kappa____ phi______ frames
    -        0.0000   57.0000  150.0000 30

#__ type_ start__ end____ width___ exp.time_
  2 omega   33.00   63.00   1.0000    1.0000
omega____ theta____ kappa____ phi______ frames
    -        0.0000   57.0000  150.0000 30

#__ type_ start__ end____ width___ exp.time_
  3 omega  -87.00  -54.00   1.0000    1.0000
omega____ theta____ kappa____ phi______ frames
    -       -8.5000  178.0000  120.0000 33

#__ type_ start__ end____ width___ exp.time_
  4 omega  -80.00  -35.00   1.0000    1.0000
omega____ theta____ kappa____ phi______ frames
    -       -8.5000  178.0000  -90.0000 45

#__ type_ start__ end____ width___ exp.time_
  5 omega   65.00  122.00   1.0000    1.0000
omega____ theta____ kappa____ phi______ frames
    -       54.0000   57.0000 -120.0000 57

#__ type_ start__ end____ width___ exp.time_
  6 omega   68.00  125.00   1.0000    1.0000
omega____ theta____ kappa____ phi______ frames
    -       54.0000   77.0000  -30.0000 57

#__ type_ start__ end____ width___ exp.time_
  7 omega   72.00  112.00   1.0000    1.0000
omega____ theta____ kappa____ phi______ frames
    -       54.0000 -125.0000 -120.0000 40

#__ type_ start__ end____ width___ exp.time_
  8 omega   24.00   50.00   1.0000    1.0000
omega____ theta____ kappa____ phi______ frames
    -       54.0000   77.0000  -30.0000 26

#__ type_ start__ end____ width___ exp.time_
  9 omega  100.00  176.00   1.0000    1.0000
omega____ theta____ kappa____ phi______ frames
    -      108.0000  111.0000  -90.0000 76

#__ type_ start__ end____ width___ exp.time_
 10 omega   43.00   82.00   1.0000    1.0000
omega____ theta____ kappa____ phi______ frames
    -      108.0000  -38.0000  120.0000 39

#__ type_ start__ end____ width___ exp.time_
 11 omega   61.00  101.00   1.0000    1.0000
omega____ theta____ kappa____ phi______ frames
    -      108.0000 -111.0000 -150.0000 40

#__ type_ start__ end____ width___ exp.time_
 12 omega   64.00  114.00   1.0000    1.0000
omega____ theta____ kappa____ phi______ frames
    -      108.0000 -111.0000  120.0000 50

#__ type_ start__ end____ width___ exp.time_
 13 omega   54.00  132.00   1.0000    1.0000
omega____ theta____ kappa____ phi______ frames
    -      108.0000  -63.0000  -60.0000 78

#__ type_ start__ end____ width___ exp.time_
 14 omega   52.00   93.00   1.0000    1.0000
omega____ theta____ kappa____ phi______ frames
    -      108.0000  -38.0000 -120.0000 41

#__ type_ start__ end____ width___ exp.time_
 15 omega  109.00  150.00   1.0000    1.0000
omega____ theta____ kappa____ phi______ frames
    -      108.0000  111.0000  120.0000 41

#__ type_ start__ end____ width___ exp.time_
 16 omega   88.00  161.00   1.0000    1.0000
omega____ theta____ kappa____ phi______ frames
    -      108.0000   77.0000   60.0000 73

#__ type_ start__ end____ width___ exp.time_
 17 omega   49.00   74.00   1.0000    1.0000
omega____ theta____ kappa____ phi______ frames
    -      108.0000  -50.0000   60.0000 25

#__ type_ start__ end____ width___ exp.time_
 18 omega  130.00  155.00   1.0000    1.0000
omega____ theta____ kappa____ phi______ frames
    -      108.0000   25.0000 -150.0000 25

#__ type_ start__ end____ width___ exp.time_
 19 omega   37.00   79.00   1.0000    1.0000
omega____ theta____ kappa____ phi______ frames
    -      108.0000  -50.0000 -180.0000 42
;
_diffrn_measurement_device_type 'SuperNova, Dual, Cu at zero, Eos'
_diffrn_measurement_method '\w scans'
_diffrn_orient_matrix_UB_11 0.0734156000
_diffrn_orient_matrix_UB_12 0.0716139000
_diffrn_orient_matrix_UB_13 -0.0371253000
_diffrn_orient_matrix_UB_21 0.0478316000
_diffrn_orient_matrix_UB_22 0.0168615000
_diffrn_orient_matrix_UB_23 0.1486675000
_diffrn_orient_matrix_UB_31 0.1423653000
_diffrn_orient_matrix_UB_32 -0.0425996000
_diffrn_orient_matrix_UB_33 -0.0034429000
_diffrn_radiation_monochromator mirror
_diffrn_radiation_type CuK\a
_diffrn_radiation_wavelength 1.54184
_diffrn_reflns_av_R_equivalents 0.0289
_diffrn_reflns_av_unetI/netI 0.0403
_diffrn_reflns_Laue_measured_fraction_full 0.973
_diffrn_reflns_Laue_measured_fraction_max 0.973
_diffrn_reflns_limit_h_max 11
_diffrn_reflns_limit_h_min -8
_diffrn_reflns_limit_k_max 20
_diffrn_reflns_limit_k_min -21
_diffrn_reflns_limit_l_max 11
_diffrn_reflns_limit_l_min -12
_diffrn_reflns_number 5745
_diffrn_reflns_point_group_measured_fraction_full 0.973
_diffrn_reflns_point_group_measured_fraction_max 0.973
_diffrn_reflns_theta_full 66.593
_diffrn_reflns_theta_max 66.593
_diffrn_reflns_theta_min 4.882
_diffrn_source 'SuperNova (Cu) X-ray Source'
_exptl_absorpt_coefficient_mu 2.171
_exptl_absorpt_correction_T_max 1.00000
_exptl_absorpt_correction_T_min 0.49548
_exptl_absorpt_correction_type multi-scan
_exptl_absorpt_process_details
;
CrysAlisPro, Agilent Technologies,
Version 1.171.36.28 (release 01-02-2013 CrysAlis171 .NET)
(compiled Feb  1 2013,16:14:44)
Empirical absorption correction using spherical harmonics,
 implemented in SCALE3 ABSPACK scaling algorithm.
;
_exptl_crystal_colour 'clear light colourless'
_exptl_crystal_colour_lustre clear
_exptl_crystal_colour_modifier light
_exptl_crystal_colour_primary colourless
_exptl_crystal_density_diffrn 1.403
_exptl_crystal_description block
_exptl_crystal_F_000 752
_exptl_crystal_size_max 0.15
_exptl_crystal_size_mid 0.11
_exptl_crystal_size_min 0.07
_refine_diff_density_max 0.210
_refine_diff_density_min -0.360
_refine_diff_density_rms 0.064
_refine_ls_extinction_method none
_refine_ls_goodness_of_fit_ref 1.056
_refine_ls_hydrogen_treatment constr
_refine_ls_matrix_type full
_refine_ls_number_parameters 227
_refine_ls_number_reflns 2913
_refine_ls_number_restraints 0
_refine_ls_restrained_S_all 1.056
_refine_ls_R_factor_all 0.0534
_refine_ls_R_factor_gt 0.0436
_refine_ls_shift/su_max 0.001
_refine_ls_shift/su_mean 0.000
_refine_ls_structure_factor_coef Fsqd
_refine_ls_weighting_details 'w=1/[\s^2^(Fo^2^)+(0.0557P)^2^+0.3727P] where P=(Fo^2^+2Fc^2^)/3'
_refine_ls_weighting_scheme calc
_refine_ls_wR_factor_gt 0.1086
_refine_ls_wR_factor_ref 0.1177
_reflns_Friedel_coverage 0.000
_reflns_number_gt 2415
_reflns_number_total 2913
_reflns_threshold_expression 'I > 2\s(I)'
_cod_data_source_file c9cc09265j2.cif
_cod_data_source_block any_224
_cod_depositor_comments 'Adding full bibliography for 7126337--7126341.cif.'
_cod_original_cell_volume 1698.25(10)
_cod_database_code 7126338
_shelx_shelxl_version_number 2018/3
_chemical_oxdiff_formula 'C H N O'
_shelx_space_group_comment
;
The symmetry employed for this shelxl refinement is uniquely defined
by the following loop, which should always be used as a source of
symmetry information in preference to the above space-group names.
They are only intended as comments.
;
_reflns_odcompleteness_completeness 96.92
_reflns_odcompleteness_iscentric 1
_reflns_odcompleteness_theta 66.97
_olex2_refinement_description
;
1. Fixed Uiso
 At 1.2 times of:
  All C(H) groups, All C(H,H) groups
 At 1.5 times of:
  All C(H,H,H) groups
2.a Secondary CH2 refined with riding coordinates:
 C1(H1A,H1B), C14(H14A,H14B), C15(H15A,H15B), C16(H16A,H16B), C17(H17A,H17B)
2.b Aromatic/amide H refined with riding coordinates:
 C3(H3), C4(H4), C5(H5), C6(H6), C10(H10), C12(H12)
2.c Idealised Me refined as rotating group:
 C19(H19A,H19B,H19C)
;
_olex2_date_sample_data_collection 2019-07-17
_olex2_submission_special_instructions 'No special instructions were received'

loop_
_space_group_symop_operation_xyz
'x, y, z'
'-x+1/2, y+1/2, -z+1/2'
'-x, -y, -z'
'x-1/2, -y-1/2, z-1/2'

loop_
_atom_site_label
_atom_site_type_symbol
_atom_site_fract_x
_atom_site_fract_y
_atom_site_fract_z
_atom_site_U_iso_or_equiv
_atom_site_adp_type
_atom_site_occupancy
_atom_site_site_symmetry_order
_atom_site_calc_flag
_atom_site_refinement_flags_posn
_atom_site_refinement_flags_adp
_atom_site_refinement_flags_occupancy
_atom_site_disorder_assembly
_atom_site_disorder_group
Cl1 Cl 0.60309(6) 0.15008(3) 0.53336(7) 0.04961(19) Uani 1 1 d . . . . .
O1 O 0.67060(18) -0.20276(8) 0.7430(2) 0.0532(5) Uani 1 1 d . . . . .
O2 O 0.59774(16) -0.08605(8) 0.76993(17) 0.0438(4) Uani 1 1 d . . . . .
O3 O 1.40070(16) 0.17214(9) 0.82118(19) 0.0483(4) Uani 1 1 d . . . . .
N1 N 0.79933(19) -0.10570(9) 0.6788(2) 0.0362(4) Uani 1 1 d . . . . .
N2 N 1.12340(17) 0.10490(8) 0.76765(18) 0.0302(4) Uani 1 1 d . . . . .
C1 C 0.9310(2) -0.15020(11) 0.6786(3) 0.0414(5) Uani 1 1 d . . . . .
H1A H 0.971404 -0.141498 0.597579 0.050 Uiso 1 1 calc R . . . .
H1B H 0.908279 -0.202284 0.683445 0.050 Uiso 1 1 calc R . . . .
C2 C 1.0382(2) -0.12766(11) 0.7982(2) 0.0347(5) Uani 1 1 d . . . . .
C3 C 1.1111(3) -0.17840(12) 0.8864(3) 0.0453(6) Uani 1 1 d . . . . .
H3 H 1.099925 -0.228680 0.869402 0.054 Uiso 1 1 calc R . . . .
C4 C 1.2002(3) -0.15437(13) 0.9993(3) 0.0473(6) Uani 1 1 d . . . . .
H4 H 1.250169 -0.188343 1.057773 0.057 Uiso 1 1 calc R . . . .
C5 C 1.2148(2) -0.07980(13) 1.0250(2) 0.0400(5) Uani 1 1 d . . . . .
H5 H 1.274137 -0.063706 1.101485 0.048 Uiso 1 1 calc R . . . .
C6 C 1.1422(2) -0.02879(11) 0.9385(2) 0.0331(4) Uani 1 1 d . . . . .
H6 H 1.152511 0.021317 0.957531 0.040 Uiso 1 1 calc R . . . .
C7 C 1.0533(2) -0.05181(10) 0.8226(2) 0.0289(4) Uani 1 1 d . . . . .
C8 C 0.9585(2) -0.00067(10) 0.73334(19) 0.0272(4) Uani 1 1 d . . . . .
C9 C 0.8235(2) -0.02831(11) 0.6732(2) 0.0306(4) Uani 1 1 d . . . . .
C10 C 0.7150(2) 0.01700(11) 0.6081(2) 0.0342(4) Uani 1 1 d . . . . .
H10 H 0.626769 -0.002481 0.568005 0.041 Uiso 1 1 calc R . . . .
C11 C 0.7421(2) 0.09140(11) 0.6047(2) 0.0333(4) Uani 1 1 d . . . . .
C12 C 0.8755(2) 0.12145(11) 0.6546(2) 0.0323(4) Uani 1 1 d . . . . .
H12 H 0.891458 0.171855 0.647339 0.039 Uiso 1 1 calc R . . . .
C13 C 0.9861(2) 0.07560(10) 0.71589(19) 0.0280(4) Uani 1 1 d . . . . .
C14 C 1.1372(2) 0.18458(11) 0.7825(2) 0.0388(5) Uani 1 1 d . . . . .
H14A H 1.056417 0.204080 0.821553 0.047 Uiso 1 1 calc R . . . .
H14B H 1.136438 0.207487 0.696227 0.047 Uiso 1 1 calc R . . . .
C15 C 1.2789(2) 0.20137(13) 0.8719(3) 0.0473(6) Uani 1 1 d . . . . .
H15A H 1.289876 0.254428 0.881357 0.057 Uiso 1 1 calc R . . . .
H15B H 1.275757 0.180801 0.959425 0.057 Uiso 1 1 calc R . . . .
C16 C 1.3857(2) 0.09448(12) 0.8022(3) 0.0425(5) Uani 1 1 d . . . . .
H16A H 1.386118 0.070707 0.887684 0.051 Uiso 1 1 calc R . . . .
H16B H 1.467824 0.075884 0.764070 0.051 Uiso 1 1 calc R . . . .
C17 C 1.2472(2) 0.07511(11) 0.7117(2) 0.0348(5) Uani 1 1 d . . . . .
H17A H 1.248882 0.095752 0.623919 0.042 Uiso 1 1 calc R . . . .
H17B H 1.238329 0.021916 0.703097 0.042 Uiso 1 1 calc R . . . .
C18 C 0.6870(2) -0.13727(11) 0.7319(2) 0.0344(5) Uani 1 1 d . . . . .
C19 C 0.4720(3) -0.11444(14) 0.8205(3) 0.0513(6) Uani 1 1 d . . . . .
H19A H 0.407998 -0.137606 0.749591 0.077 Uiso 1 1 calc GR . . . .
H19B H 0.422216 -0.074595 0.856429 0.077 Uiso 1 1 calc GR . . . .
H19C H 0.502224 -0.149988 0.889159 0.077 Uiso 1 1 calc GR . . . .

loop_
_atom_site_aniso_label
_atom_site_aniso_U_11
_atom_site_aniso_U_22
_atom_site_aniso_U_33
_atom_site_aniso_U_23
_atom_site_aniso_U_13
_atom_site_aniso_U_12
Cl1 0.0374(3) 0.0472(3) 0.0613(4) 0.0166(3) -0.0019(3) 0.0092(2)
O1 0.0486(10) 0.0270(9) 0.0864(14) -0.0019(8) 0.0185(9) -0.0051(7)
O2 0.0363(8) 0.0342(8) 0.0647(11) -0.0040(7) 0.0201(8) -0.0029(6)
O3 0.0318(8) 0.0391(9) 0.0743(12) -0.0044(8) 0.0090(8) -0.0086(6)
N1 0.0299(9) 0.0242(8) 0.0551(11) -0.0089(7) 0.0086(8) -0.0028(7)
N2 0.0260(8) 0.0218(8) 0.0441(10) -0.0015(7) 0.0087(7) -0.0008(6)
C1 0.0366(12) 0.0282(11) 0.0614(15) -0.0115(10) 0.0134(11) 0.0007(8)
C2 0.0275(10) 0.0278(10) 0.0515(13) -0.0025(9) 0.0153(9) 0.0033(8)
C3 0.0427(13) 0.0288(11) 0.0682(16) 0.0070(10) 0.0211(12) 0.0075(9)
C4 0.0447(13) 0.0458(14) 0.0537(14) 0.0204(11) 0.0151(11) 0.0161(10)
C5 0.0344(11) 0.0490(13) 0.0379(12) 0.0063(10) 0.0101(9) 0.0072(9)
C6 0.0299(10) 0.0326(10) 0.0394(11) 0.0007(8) 0.0132(9) 0.0014(8)
C7 0.0257(9) 0.0266(9) 0.0364(11) 0.0007(8) 0.0113(8) 0.0022(7)
C8 0.0253(9) 0.0239(9) 0.0338(10) -0.0039(7) 0.0091(8) 0.0016(7)
C9 0.0294(10) 0.0254(10) 0.0381(11) -0.0045(8) 0.0091(8) -0.0008(8)
C10 0.0280(10) 0.0351(11) 0.0387(11) -0.0040(9) 0.0027(8) -0.0025(8)
C11 0.0298(10) 0.0345(11) 0.0355(11) 0.0055(8) 0.0047(8) 0.0052(8)
C12 0.0330(10) 0.0275(10) 0.0375(11) 0.0041(8) 0.0090(9) 0.0011(8)
C13 0.0271(9) 0.0248(9) 0.0331(10) -0.0019(7) 0.0081(8) 0.0006(7)
C14 0.0320(11) 0.0246(10) 0.0602(14) -0.0030(9) 0.0080(10) -0.0017(8)
C15 0.0407(13) 0.0356(12) 0.0653(16) -0.0111(11) 0.0066(11) -0.0071(9)
C16 0.0284(11) 0.0383(12) 0.0615(15) -0.0018(10) 0.0092(10) 0.0001(9)
C17 0.0313(10) 0.0304(10) 0.0448(12) -0.0012(9) 0.0123(9) 0.0001(8)
C18 0.0302(10) 0.0273(10) 0.0453(12) -0.0051(8) 0.0048(9) -0.0036(8)
C19 0.0401(13) 0.0515(14) 0.0665(17) 0.0046(12) 0.0214(12) -0.0016(11)

loop_
_atom_type_symbol
_atom_type_description
_atom_type_scat_dispersion_real
_atom_type_scat_dispersion_imag
_atom_type_scat_source
C C 0.0181 0.0091 'International Tables Vol C Tables 4.2.6.8 and 6.1.1.4'
H H 0.0000 0.0000 'International Tables Vol C Tables 4.2.6.8 and 6.1.1.4'
Cl Cl 0.3639 0.7018 'International Tables Vol C Tables 4.2.6.8 and 6.1.1.4'
N N 0.0311 0.0180 'International Tables Vol C Tables 4.2.6.8 and 6.1.1.4'
O O 0.0492 0.0322 'International Tables Vol C Tables 4.2.6.8 and 6.1.1.4'

loop_
_geom_angle_atom_site_label_1
_geom_angle_atom_site_label_2
_geom_angle_atom_site_label_3
_geom_angle
_geom_angle_site_symmetry_1
_geom_angle_site_symmetry_3
_geom_angle_publ_flag
C18 O2 C19 115.39(17) . . ?
C15 O3 C16 110.50(16) . . ?
C9 N1 C1 113.80(16) . . ?
C18 N1 C1 117.35(17) . . ?
C18 N1 C9 124.10(17) . . ?
C13 N2 C14 118.22(16) . . ?
C13 N2 C17 116.09(16) . . ?
C14 N2 C17 110.08(16) . . ?
N1 C1 H1A 110.2 . . ?
N1 C1 H1B 110.2 . . ?
N1 C1 C2 107.57(17) . . ?
H1A C1 H1B 108.5 . . ?
C2 C1 H1A 110.2 . . ?
C2 C1 H1B 110.2 . . ?
C3 C2 C1 122.7(2) . . ?
C3 C2 C7 120.7(2) . . ?
C7 C2 C1 116.40(19) . . ?
C2 C3 H3 119.9 . . ?
C4 C3 C2 120.1(2) . . ?
C4 C3 H3 119.9 . . ?
C3 C4 H4 120.1 . . ?
C5 C4 C3 119.7(2) . . ?
C5 C4 H4 120.1 . . ?
C4 C5 H5 119.6 . . ?
C4 C5 C6 120.7(2) . . ?
C6 C5 H5 119.6 . . ?
C5 C6 H6 119.7 . . ?
C5 C6 C7 120.5(2) . . ?
C7 C6 H6 119.7 . . ?
C2 C7 C8 117.95(19) . . ?
C6 C7 C2 118.22(19) . . ?
C6 C7 C8 123.30(18) . . ?
C9 C8 C7 116.91(17) . . ?
C9 C8 C13 117.35(17) . . ?
C13 C8 C7 125.35(17) . . ?
C8 C9 N1 118.06(18) . . ?
C10 C9 N1 119.54(18) . . ?
C10 C9 C8 122.40(18) . . ?
C9 C10 H10 121.0 . . ?
C11 C10 C9 117.93(19) . . ?
C11 C10 H10 121.0 . . ?
C10 C11 Cl1 118.71(16) . . ?
C10 C11 C12 122.44(19) . . ?
C12 C11 Cl1 118.85(16) . . ?
C11 C12 H12 120.2 . . ?
C11 C12 C13 119.52(18) . . ?
C13 C12 H12 120.2 . . ?
N2 C13 C8 119.37(17) . . ?
C12 C13 N2 120.63(17) . . ?
C12 C13 C8 119.91(18) . . ?
N2 C14 H14A 110.0 . . ?
N2 C14 H14B 110.0 . . ?
N2 C14 C15 108.46(18) . . ?
H14A C14 H14B 108.4 . . ?
C15 C14 H14A 110.0 . . ?
C15 C14 H14B 110.0 . . ?
O3 C15 C14 112.3(2) . . ?
O3 C15 H15A 109.1 . . ?
O3 C15 H15B 109.1 . . ?
C14 C15 H15A 109.1 . . ?
C14 C15 H15B 109.1 . . ?
H15A C15 H15B 107.9 . . ?
O3 C16 H16A 109.3 . . ?
O3 C16 H16B 109.3 . . ?
O3 C16 C17 111.72(18) . . ?
H16A C16 H16B 107.9 . . ?
C17 C16 H16A 109.3 . . ?
C17 C16 H16B 109.3 . . ?
N2 C17 C16 109.20(17) . . ?
N2 C17 H17A 109.8 . . ?
N2 C17 H17B 109.8 . . ?
C16 C17 H17A 109.8 . . ?
C16 C17 H17B 109.8 . . ?
H17A C17 H17B 108.3 . . ?
O1 C18 O2 124.2(2) . . ?
O1 C18 N1 124.21(19) . . ?
O2 C18 N1 111.63(17) . . ?
O2 C19 H19A 109.5 . . ?
O2 C19 H19B 109.5 . . ?
O2 C19 H19C 109.5 . . ?
H19A C19 H19B 109.5 . . ?
H19A C19 H19C 109.5 . . ?
H19B C19 H19C 109.5 . . ?

loop_
_geom_bond_atom_site_label_1
_geom_bond_atom_site_label_2
_geom_bond_distance
_geom_bond_site_symmetry_2
_geom_bond_publ_flag
Cl1 C11 1.746(2) . ?
O1 C18 1.204(2) . ?
O2 C18 1.342(2) . ?
O2 C19 1.445(3) . ?
O3 C15 1.419(3) . ?
O3 C16 1.424(3) . ?
N1 C1 1.469(3) . ?
N1 C9 1.423(2) . ?
N1 C18 1.374(3) . ?
N2 C13 1.411(2) . ?
N2 C14 1.455(2) . ?
N2 C17 1.466(2) . ?
C1 H1A 0.9700 . ?
C1 H1B 0.9700 . ?
C1 C2 1.509(3) . ?
C2 C3 1.387(3) . ?
C2 C7 1.399(3) . ?
C3 H3 0.9300 . ?
C3 C4 1.382(4) . ?
C4 H4 0.9300 . ?
C4 C5 1.379(3) . ?
C5 H5 0.9300 . ?
C5 C6 1.380(3) . ?
C6 H6 0.9300 . ?
C6 C7 1.398(3) . ?
C7 C8 1.490(3) . ?
C8 C9 1.406(3) . ?
C8 C13 1.422(3) . ?
C9 C10 1.390(3) . ?
C10 H10 0.9300 . ?
C10 C11 1.373(3) . ?
C11 C12 1.382(3) . ?
C12 H12 0.9300 . ?
C12 C13 1.396(3) . ?
C14 H14A 0.9700 . ?
C14 H14B 0.9700 . ?
C14 C15 1.516(3) . ?
C15 H15A 0.9700 . ?
C15 H15B 0.9700 . ?
C16 H16A 0.9700 . ?
C16 H16B 0.9700 . ?
C16 C17 1.509(3) . ?
C17 H17A 0.9700 . ?
C17 H17B 0.9700 . ?
C19 H19A 0.9600 . ?
C19 H19B 0.9600 . ?
C19 H19C 0.9600 . ?

loop_
_geom_torsion_atom_site_label_1
_geom_torsion_atom_site_label_2
_geom_torsion_atom_site_label_3
_geom_torsion_atom_site_label_4
_geom_torsion
_geom_torsion_site_symmetry_1
_geom_torsion_site_symmetry_2
_geom_torsion_site_symmetry_3
_geom_torsion_site_symmetry_4
_geom_torsion_publ_flag
Cl1 C11 C12 C13 177.85(15) . . . . ?
O3 C16 C17 N2 -57.5(2) . . . . ?
N1 C1 C2 C3 131.1(2) . . . . ?
N1 C1 C2 C7 -44.2(2) . . . . ?
N1 C9 C10 C11 179.99(18) . . . . ?
N2 C14 C15 O3 58.0(3) . . . . ?
C1 N1 C9 C8 -31.7(3) . . . . ?
C1 N1 C9 C10 147.6(2) . . . . ?
C1 N1 C18 O1 -22.0(3) . . . . ?
C1 N1 C18 O2 158.01(19) . . . . ?
C1 C2 C3 C4 -175.4(2) . . . . ?
C1 C2 C7 C6 174.68(18) . . . . ?
C1 C2 C7 C8 2.7(3) . . . . ?
C2 C3 C4 C5 0.9(3) . . . . ?
C2 C7 C8 C9 27.6(3) . . . . ?
C2 C7 C8 C13 -159.81(18) . . . . ?
C3 C2 C7 C6 -0.7(3) . . . . ?
C3 C2 C7 C8 -172.62(18) . . . . ?
C3 C4 C5 C6 -0.5(3) . . . . ?
C4 C5 C6 C7 -0.5(3) . . . . ?
C5 C6 C7 C2 1.1(3) . . . . ?
C5 C6 C7 C8 172.54(18) . . . . ?
C6 C7 C8 C9 -143.85(19) . . . . ?
C6 C7 C8 C13 28.7(3) . . . . ?
C7 C2 C3 C4 -0.3(3) . . . . ?
C7 C8 C9 N1 -12.8(3) . . . . ?
C7 C8 C9 C10 167.99(18) . . . . ?
C7 C8 C13 N2 11.2(3) . . . . ?
C7 C8 C13 C12 -165.24(18) . . . . ?
C8 C9 C10 C11 -0.8(3) . . . . ?
C9 N1 C1 C2 59.3(2) . . . . ?
C9 N1 C18 O1 -176.0(2) . . . . ?
C9 N1 C18 O2 4.0(3) . . . . ?
C9 C8 C13 N2 -176.24(17) . . . . ?
C9 C8 C13 C12 7.3(3) . . . . ?
C9 C10 C11 Cl1 -175.69(15) . . . . ?
C9 C10 C11 C12 4.9(3) . . . . ?
C10 C11 C12 C13 -2.7(3) . . . . ?
C11 C12 C13 N2 179.99(18) . . . . ?
C11 C12 C13 C8 -3.6(3) . . . . ?
C13 N2 C14 C15 165.03(18) . . . . ?
C13 N2 C17 C16 -163.64(17) . . . . ?
C13 C8 C9 N1 174.08(17) . . . . ?
C13 C8 C9 C10 -5.2(3) . . . . ?
C14 N2 C13 C8 -162.96(18) . . . . ?
C14 N2 C13 C12 13.5(3) . . . . ?
C14 N2 C17 C16 58.7(2) . . . . ?
C15 O3 C16 C17 56.6(3) . . . . ?
C16 O3 C15 C14 -57.0(3) . . . . ?
C17 N2 C13 C8 62.9(2) . . . . ?
C17 N2 C13 C12 -120.7(2) . . . . ?
C17 N2 C14 C15 -58.3(2) . . . . ?
C18 N1 C1 C2 -97.4(2) . . . . ?
C18 N1 C9 C8 123.2(2) . . . . ?
C18 N1 C9 C10 -57.6(3) . . . . ?
C19 O2 C18 O1 -3.1(3) . . . . ?
C19 O2 C18 N1 176.8(2) . . . . ?
